data_1576566
loop_
_publ_author_name
'Itagaki, Ren'
'Nakada, Akinobu'
'Suzuki, Hajime'
'Tomita, Osamu'
'Abe, Ryu'

_publ_section_title
;
 Active control of forward/backward charge transfer in Z-scheme water
 splitting: manipulating electrostatic affinity/repulsion between
 photocatalyst surface and electron mediator.
;
_journal_issue 13
_journal_name_full 'Chemical science'
_journal_page_first 6379
_journal_page_last 6389
_journal_paper_doi 10.1039/d5sc10049f
_journal_volume 17
_journal_year 2026
_chemical_formula_moiety 'C12.50 H13 Cl0.50 Co0.50 N2 O3.50'
_chemical_formula_sum 'C12.5 H13 Cl0.5 Co0.5 N2 O3.5'
_chemical_formula_weight 294.44
_space_group_crystal_system monoclinic
_space_group_IT_number 15
_space_group_name_Hall '-C 2yc'
_space_group_name_H-M_alt 'C 1 2/c 1'
_atom_sites_solution_hydrogens geom
_audit_creation_method SHELXL-2018/3
_audit_update_record
;
2026-02-03 deposited with the CCDC.	2026-02-16 downloaded from the CCDC.
;
_cell_angle_alpha 90
_cell_angle_beta 122.833(6)
_cell_angle_gamma 90
_cell_formula_units_Z 8
_cell_length_a 17.2915(11)
_cell_length_b 13.2926(6)
_cell_length_c 14.2063(8)
_cell_measurement_reflns_used 5254
_cell_measurement_temperature 143(2)
_cell_measurement_theta_max 31.0450
_cell_measurement_theta_min 2.1780
_cell_volume 2743.7(3)
_computing_structure_refinement 'SHELXL-2018/3 (Sheldrick, 2018)'
_computing_structure_solution 'SHELXT 2018/2 (Sheldrick, 2018)'
_diffrn_ambient_temperature 143(2)
_diffrn_detector_area_resol_mean 28.5714
_diffrn_measured_fraction_theta_full 0.989
_diffrn_measured_fraction_theta_max 0.978
_diffrn_measurement_device_type 'Rigaku Saturn724+ (4x4 bin mode)'
_diffrn_measurement_method \w
_diffrn_radiation_type MoK\a
_diffrn_radiation_wavelength 0.71073
_diffrn_reflns_av_R_equivalents 0.0443
_diffrn_reflns_av_unetI/netI 0.0351
_diffrn_reflns_Laue_measured_fraction_full 0.989
_diffrn_reflns_Laue_measured_fraction_max 0.978
_diffrn_reflns_limit_h_max 22
_diffrn_reflns_limit_h_min -22
_diffrn_reflns_limit_k_max 15
_diffrn_reflns_limit_k_min -17
_diffrn_reflns_limit_l_max 18
_diffrn_reflns_limit_l_min -17
_diffrn_reflns_number 10836
_diffrn_reflns_point_group_measured_fraction_full 0.989
_diffrn_reflns_point_group_measured_fraction_max 0.978
_diffrn_reflns_theta_full 25.242
_diffrn_reflns_theta_max 27.494
_diffrn_reflns_theta_min 2.152
_diffrn_source 'fine-focus sealed X-ray tube'
_exptl_absorpt_coefficient_mu 0.772
_exptl_absorpt_correction_T_max 1.00000
_exptl_absorpt_correction_T_min 0.53801
_exptl_absorpt_correction_type multi-scan
_exptl_absorpt_process_details
;
CrysAlisPro 1.171.39.46e (Rigaku Oxford Diffraction, 2018)
Empirical absorption correction using spherical harmonics,
 implemented in SCALE3 ABSPACK scaling algorithm.
;
_exptl_crystal_colour orange
_exptl_crystal_density_diffrn 1.426
_exptl_crystal_description prism
_exptl_crystal_F_000 1216
_exptl_crystal_size_max 0.370
_exptl_crystal_size_mid 0.090
_exptl_crystal_size_min 0.070
_refine_diff_density_max 1.994
_refine_diff_density_min -0.622
_refine_diff_density_rms 0.120
_refine_ls_extinction_method none
_refine_ls_goodness_of_fit_ref 1.125
_refine_ls_hydrogen_treatment constr
_refine_ls_matrix_type full
_refine_ls_number_parameters 209
_refine_ls_number_reflns 3090
_refine_ls_number_restraints 57
_refine_ls_restrained_S_all 1.126
_refine_ls_R_factor_all 0.0812
_refine_ls_R_factor_gt 0.0746
_refine_ls_shift/su_max 0.000
_refine_ls_shift/su_mean 0.000
_refine_ls_structure_factor_coef Fsqd
_refine_ls_weighting_details 'w=1/[\s^2^(Fo^2^)+(0.1110P)^2^+14.6416P] where P=(Fo^2^+2Fc^2^)/3'
_refine_ls_weighting_scheme calc
_refine_ls_wR_factor_gt 0.2130
_refine_ls_wR_factor_ref 0.2182
_reflns_Friedel_coverage 0.000
_reflns_number_gt 2747
_reflns_number_total 3090
_reflns_threshold_expression 'I > 2\s(I)'
_cod_data_source_file d5sc10049f2.cif
_cod_data_source_block itagaki2d_a
_cod_depositor_comments 'Adding full bibliography for 1576566.cif.'
_cod_original_sg_symbol_H-M 'C 2/c'
_cod_original_formula_sum 'C12.50 H13 Cl0.50 Co0.50 N2 O3.50'
_cod_database_code 1576566
_shelx_shelxl_version_number 2018/3
_shelx_space_group_comment
;
The symmetry employed for this shelxl refinement is uniquely defined
by the following loop, which should always be used as a source of
symmetry information in preference to the above space-group names.
They are only intended as comments.
;
_shelx_estimated_absorpt_t_min 0.861
_shelx_estimated_absorpt_t_max 0.992

loop_
_space_group_symop_operation_xyz
'x, y, z'
'-x, y, -z+1/2'
'x+1/2, y+1/2, z'
'-x+1/2, y+1/2, -z+1/2'
'-x, -y, -z'
'x, -y, z-1/2'
'-x+1/2, -y+1/2, -z'
'x+1/2, -y+1/2, z-1/2'

loop_
_atom_site_label
_atom_site_type_symbol
_atom_site_fract_x
_atom_site_fract_y
_atom_site_fract_z
_atom_site_U_iso_or_equiv
_atom_site_adp_type
_atom_site_occupancy
_atom_site_site_symmetry_order
_atom_site_calc_flag
_atom_site_refinement_flags_posn
_atom_site_refinement_flags_adp
_atom_site_refinement_flags_occupancy
_atom_site_disorder_assembly
_atom_site_disorder_group
Co01 Co 0.500000 0.50003(5) 0.250000 0.0196(3) Uani 1 2 d S T P . .
O002 O 0.56892(19) 0.6002(2) 0.2304(2) 0.0275(6) Uani 1 1 d . . . . .
O003 O 0.6974(2) 0.6891(3) 0.3259(3) 0.0436(8) Uani 1 1 d . . . . .
N005 N 0.5964(2) 0.5051(2) 0.3973(3) 0.0232(7) Uani 1 1 d . . . . .
N006 N 0.4552(2) 0.3996(2) 0.3081(3) 0.0224(6) Uani 1 1 d . . . . .
C007 C 0.5938(2) 0.4479(3) 0.4725(3) 0.0233(7) Uani 1 1 d . . . . .
C008 C 0.6652(3) 0.4557(4) 0.5845(4) 0.0342(9) Uani 1 1 d . . . . .
H1 H 0.666226 0.414538 0.639879 0.041 Uiso 1 1 calc R U . . .
C009 C 0.4051(3) 0.2686(4) 0.4153(4) 0.0373(10) Uani 1 1 d . . . . .
H2 H 0.386816 0.223953 0.452048 0.045 Uiso 1 1 calc R U . . .
C00A C 0.6450(3) 0.6271(3) 0.3216(4) 0.0295(9) Uani 1 1 d . . . . .
C00B C 0.6626(3) 0.5720(3) 0.4235(4) 0.0279(8) Uani 1 1 d . . . . .
C00C C 0.3491(3) 0.2828(3) 0.3003(4) 0.0367(10) Uani 1 1 d . . . . .
H3 H 0.292458 0.247655 0.256937 0.044 Uiso 1 1 calc R U . . .
C00D C 0.5108(3) 0.3858(3) 0.4203(3) 0.0231(7) Uani 1 1 d . . . . .
C00E C 0.7341(3) 0.5840(4) 0.5333(4) 0.0386(10) Uani 1 1 d . . . . .
H4 H 0.781762 0.631455 0.553271 0.046 Uiso 1 1 calc R U . . .
C00F C 0.4879(3) 0.3201(3) 0.4762(4) 0.0303(9) Uani 1 1 d . . . . .
H5 H 0.527953 0.310175 0.554639 0.036 Uiso 1 1 calc R U . . .
C00G C 0.3775(3) 0.3488(3) 0.2505(4) 0.0287(8) Uani 1 1 d . . . . .
H6 H 0.339773 0.358267 0.171721 0.034 Uiso 1 1 calc R U . . .
C00H C 0.7344(3) 0.5247(4) 0.6136(4) 0.0409(11) Uani 1 1 d . . . . .
H7 H 0.783037 0.531540 0.689925 0.049 Uiso 1 1 calc R U . . .
Cl1 Cl 0.8005(3) 0.2793(3) 0.5048(3) 0.0681(9) Uani 0.5 1 d . . P A -1
O4 O 0.988(2) 0.6516(10) 0.7334(12) 0.118(5) Uani 0.5 1 d D U P B -1
H17 H 0.948807 0.605627 0.703897 0.177 Uiso 0.5 1 calc R U P B -1
C10 C 1.0365(8) 0.6445(12) 0.8540(10) 0.061(3) Uani 0.5 1 d D U P B -1
H8 H 1.100736 0.625735 0.885009 0.092 Uiso 0.5 1 calc R U P B -1
H9 H 1.007036 0.593293 0.874014 0.092 Uiso 0.5 1 calc R U P B -1
H10 H 1.034262 0.709690 0.884694 0.092 Uiso 0.5 1 calc R U P B -1
O5 O 1.1125(6) 0.4001(6) 1.1145(8) 0.065(2) Uani 0.5 1 d D U P C -1
H19 H 1.131834 0.357585 1.088345 0.098 Uiso 0.5 1 calc R U P C -1
C11 C 1.1253(11) 0.4972(8) 1.0869(11) 0.063(4) Uani 0.5 1 d D U P C -1
H11 H 1.108506 0.546912 1.123704 0.095 Uiso 0.5 1 calc R U P C -1
H12 H 1.086440 0.506321 1.005518 0.095 Uiso 0.5 1 calc R U P C -1
H13 H 1.190057 0.506160 1.112106 0.095 Uiso 0.5 1 calc R U P C -1
C12 C 0.9938(13) 0.3746(12) 0.742(7) 0.096(5) Uani 0.5 1 d D U P D -1
H20 H 0.971612 0.363097 0.791668 0.143 Uiso 0.5 1 calc R U P D -1
H21 H 0.995408 0.310535 0.708992 0.143 Uiso 0.5 1 calc R U P D -1
H22 H 0.952284 0.421300 0.682304 0.143 Uiso 0.5 1 calc R U P D -1
O6 O 1.0848(10) 0.4169(11) 0.8053(13) 0.109(4) Uani 0.5 1 d D U P D -1
H23 H 1.081138 0.479534 0.809454 0.164 Uiso 0.5 1 calc R U P D -1

loop_
_atom_site_aniso_label
_atom_site_aniso_U_11
_atom_site_aniso_U_22
_atom_site_aniso_U_33
_atom_site_aniso_U_23
_atom_site_aniso_U_13
_atom_site_aniso_U_12
Co01 0.0202(4) 0.0249(4) 0.0180(4) 0.000 0.0133(3) 0.000
O002 0.0326(14) 0.0302(14) 0.0285(15) 0.0006(11) 0.0224(12) -0.0031(11)
O003 0.0398(18) 0.047(2) 0.053(2) -0.0031(16) 0.0310(17) -0.0165(15)
N005 0.0231(15) 0.0290(17) 0.0231(17) -0.0014(12) 0.0161(14) -0.0004(11)
N006 0.0239(14) 0.0268(16) 0.0218(16) -0.0014(12) 0.0159(13) -0.0010(12)
C007 0.0242(17) 0.031(2) 0.0201(18) -0.0001(14) 0.0153(15) 0.0035(14)
C008 0.031(2) 0.052(3) 0.022(2) 0.0034(18) 0.0157(17) 0.0066(18)
C009 0.048(3) 0.037(2) 0.043(3) 0.0011(19) 0.035(2) -0.0072(19)
C00A 0.0288(18) 0.034(2) 0.035(2) -0.0058(17) 0.0233(18) -0.0043(16)
C00B 0.0240(17) 0.036(2) 0.029(2) -0.0068(16) 0.0179(16) -0.0043(15)
C00C 0.038(2) 0.040(2) 0.042(3) -0.0041(19) 0.028(2) -0.0111(18)
C00D 0.0289(18) 0.0249(18) 0.0227(18) 0.0005(14) 0.0187(16) 0.0023(14)
C00E 0.028(2) 0.056(3) 0.033(2) -0.010(2) 0.0171(18) -0.0117(19)
C00F 0.039(2) 0.032(2) 0.027(2) 0.0027(16) 0.0229(18) 0.0011(16)
C00G 0.0298(19) 0.032(2) 0.029(2) -0.0036(16) 0.0188(17) -0.0039(16)
C00H 0.027(2) 0.066(3) 0.024(2) -0.010(2) 0.0094(17) -0.006(2)
Cl1 0.079(2) 0.0626(18) 0.0375(15) 0.0134(13) 0.0154(14) 0.0225(15)
O4 0.090(13) 0.096(7) 0.125(11) 0.011(10) 0.030(10) -0.006(9)
C10 0.044(6) 0.083(8) 0.045(6) -0.015(6) 0.016(5) -0.008(5)
O5 0.053(4) 0.059(5) 0.060(5) 0.000(4) 0.015(4) -0.009(4)
C11 0.079(8) 0.050(6) 0.041(6) 0.020(5) 0.020(5) -0.009(5)
C12 0.088(9) 0.094(8) 0.110(15) 0.004(13) 0.057(9) -0.001(13)
O6 0.106(8) 0.094(8) 0.133(10) 0.003(7) 0.068(7) -0.022(7)

loop_
_atom_type_symbol
_atom_type_description
_atom_type_scat_dispersion_real
_atom_type_scat_dispersion_imag
_atom_type_scat_source
C C 0.0033 0.0016 'International Tables Vol C Tables 4.2.6.8 and 6.1.1.4'
H H 0.0000 0.0000 'International Tables Vol C Tables 4.2.6.8 and 6.1.1.4'
N N 0.0061 0.0033 'International Tables Vol C Tables 4.2.6.8 and 6.1.1.4'
O O 0.0106 0.0060 'International Tables Vol C Tables 4.2.6.8 and 6.1.1.4'
Co Co 0.3494 0.9721 'International Tables Vol C Tables 4.2.6.8 and 6.1.1.4'
Cl Cl 0.1484 0.1585 'International Tables Vol C Tables 4.2.6.8 and 6.1.1.4'

loop_
_geom_angle_atom_site_label_1
_geom_angle_atom_site_label_2
_geom_angle_atom_site_label_3
_geom_angle
_geom_angle_site_symmetry_1
_geom_angle_site_symmetry_3
_geom_angle_publ_flag
N005 Co01 N005 175.8(2) . 2_655 ?
N005 Co01 O002 83.54(13) . . ?
N005 Co01 O002 93.48(13) 2_655 . ?
N005 Co01 O002 93.49(13) . 2_655 ?
N005 Co01 O002 83.54(13) 2_655 2_655 ?
O002 Co01 O002 91.30(17) . 2_655 ?
N005 Co01 N006 100.68(14) . 2_655 ?
N005 Co01 N006 82.27(14) 2_655 2_655 ?
O002 Co01 N006 89.60(13) . 2_655 ?
O002 Co01 N006 165.82(13) 2_655 2_655 ?
N005 Co01 N006 82.27(14) . . ?
N005 Co01 N006 100.68(14) 2_655 . ?
O002 Co01 N006 165.82(13) . . ?
O002 Co01 N006 89.60(13) 2_655 . ?
N006 Co01 N006 92.98(18) 2_655 . ?
C00A O002 Co01 115.0(3) . . ?
C007 N005 C00B 123.7(4) . . ?
C007 N005 Co01 119.2(3) . . ?
C00B N005 Co01 116.9(3) . . ?
C00G N006 C00D 119.7(3) . . ?
C00G N006 Co01 126.6(3) . . ?
C00D N006 Co01 113.7(2) . . ?
N005 C007 C008 118.7(4) . . ?
N005 C007 C00D 111.5(3) . . ?
C008 C007 C00D 129.8(4) . . ?
C00H C008 C007 118.6(4) . . ?
C00H C008 H1 120.7 . . ?
C007 C008 H1 120.7 . . ?
C00C C009 C00F 119.4(4) . . ?
C00C C009 H2 120.3 . . ?
C00F C009 H2 120.3 . . ?
O003 C00A O002 124.6(4) . . ?
O003 C00A C00B 122.2(4) . . ?
O002 C00A C00B 113.2(3) . . ?
N005 C00B C00E 120.0(4) . . ?
N005 C00B C00A 111.3(4) . . ?
C00E C00B C00A 128.7(4) . . ?
C00G C00C C009 118.5(4) . . ?
C00G C00C H3 120.8 . . ?
C009 C00C H3 120.8 . . ?
N006 C00D C00F 121.5(4) . . ?
N006 C00D C007 113.3(3) . . ?
C00F C00D C007 125.2(4) . . ?
C00B C00E C00H 117.9(4) . . ?
C00B C00E H4 121.1 . . ?
C00H C00E H4 121.1 . . ?
C00D C00F C009 118.5(4) . . ?
C00D C00F H5 120.8 . . ?
C009 C00F H5 120.8 . . ?
N006 C00G C00C 122.4(4) . . ?
N006 C00G H6 118.8 . . ?
C00C C00G H6 118.8 . . ?
C008 C00H C00E 121.1(4) . . ?
C008 C00H H7 119.5 . . ?
C00E C00H H7 119.4 . . ?
C10 O4 H17 109.5 . . ?
O4 C10 H8 109.5 . . ?
O4 C10 H9 109.5 . . ?
H8 C10 H9 109.5 . . ?
O4 C10 H10 109.5 . . ?
H8 C10 H10 109.5 . . ?
H9 C10 H10 109.5 . . ?
C11 O5 H19 109.5 . . ?
O5 C11 H11 109.5 . . ?
O5 C11 H12 109.5 . . ?
H11 C11 H12 109.5 . . ?
O5 C11 H13 109.5 . . ?
H11 C11 H13 109.5 . . ?
H12 C11 H13 109.5 . . ?
O6 C12 H20 109.5 . . ?
O6 C12 H21 109.5 . . ?
H20 C12 H21 109.5 . . ?
O6 C12 H22 109.5 . . ?
H20 C12 H22 109.5 . . ?
H21 C12 H22 109.5 . . ?
C12 O6 H23 109.5 . . ?

loop_
_geom_bond_atom_site_label_1
_geom_bond_atom_site_label_2
_geom_bond_distance
_geom_bond_site_symmetry_2
_geom_bond_publ_flag
Co01 N005 1.839(4) . ?
Co01 N005 1.839(3) 2_655 ?
Co01 O002 1.905(3) . ?
Co01 O002 1.906(3) 2_655 ?
Co01 N006 1.939(3) 2_655 ?
Co01 N006 1.939(3) . ?
O002 C00A 1.299(5) . ?
O003 C00A 1.201(5) . ?
N005 C007 1.331(5) . ?
N005 C00B 1.334(5) . ?
N006 C00G 1.318(5) . ?
N006 C00D 1.355(5) . ?
C007 C008 1.392(6) . ?
C007 C00D 1.462(5) . ?
C008 C00H 1.382(7) . ?
C008 H1 0.9500 . ?
C009 C00C 1.389(7) . ?
C009 C00F 1.388(6) . ?
C009 H2 0.9500 . ?
C00A C00B 1.498(6) . ?
C00B C00E 1.377(6) . ?
C00C C00G 1.374(6) . ?
C00C H3 0.9500 . ?
C00D C00F 1.374(5) . ?
C00E C00H 1.385(7) . ?
C00E H4 0.9500 . ?
C00F H5 0.9500 . ?
C00G H6 0.9500 . ?
C00H H7 0.9500 . ?
O4 C10 1.446(10) . ?
O4 H17 0.8400 . ?
C10 H8 0.9800 . ?
C10 H9 0.9800 . ?
C10 H10 0.9800 . ?
O5 C11 1.401(8) . ?
O5 H19 0.8400 . ?
C11 H11 0.9800 . ?
C11 H12 0.9800 . ?
C11 H13 0.9800 . ?
C12 O6 1.437(10) . ?
C12 H20 0.9800 . ?
C12 H21 0.9800 . ?
C12 H22 0.9800 . ?
O6 H23 0.8400 . ?

loop_
_geom_torsion_atom_site_label_1
_geom_torsion_atom_site_label_2
_geom_torsion_atom_site_label_3
_geom_torsion_atom_site_label_4
_geom_torsion
_geom_torsion_site_symmetry_1
_geom_torsion_site_symmetry_2
_geom_torsion_site_symmetry_3
_geom_torsion_site_symmetry_4
_geom_torsion_publ_flag
O002 Co01 N005 C007 178.1(3) . . . . ?
O002 Co01 N005 C007 87.2(3) 2_655 . . . ?
N006 Co01 N005 C007 -93.5(3) 2_655 . . . ?
N006 Co01 N005 C007 -1.9(3) . . . . ?
O002 Co01 N005 C00B 2.4(3) . . . . ?
O002 Co01 N005 C00B -88.5(3) 2_655 . . . ?
N006 Co01 N005 C00B 90.8(3) 2_655 . . . ?
N006 Co01 N005 C00B -177.6(3) . . . . ?
C00B N005 C007 C008 -1.8(6) . . . . ?
Co01 N005 C007 C008 -177.2(3) . . . . ?
C00B N005 C007 C00D 176.9(3) . . . . ?
Co01 N005 C007 C00D 1.6(4) . . . . ?
N005 C007 C008 C00H 1.8(6) . . . . ?
C00D C007 C008 C00H -176.6(4) . . . . ?
Co01 O002 C00A O003 -179.9(4) . . . . ?
Co01 O002 C00A C00B 0.5(4) . . . . ?
C007 N005 C00B C00E 0.8(6) . . . . ?
Co01 N005 C00B C00E 176.2(3) . . . . ?
C007 N005 C00B C00A -178.1(3) . . . . ?
Co01 N005 C00B C00A -2.7(4) . . . . ?
O003 C00A C00B N005 -178.2(4) . . . . ?
O002 C00A C00B N005 1.4(5) . . . . ?
O003 C00A C00B C00E 3.0(7) . . . . ?
O002 C00A C00B C00E -177.5(4) . . . . ?
C00F C009 C00C C00G -0.7(7) . . . . ?
C00G N006 C00D C00F -0.3(6) . . . . ?
Co01 N006 C00D C00F 177.6(3) . . . . ?
C00G N006 C00D C007 -179.5(3) . . . . ?
Co01 N006 C00D C007 -1.6(4) . . . . ?
N005 C007 C00D N006 0.1(4) . . . . ?
C008 C007 C00D N006 178.6(4) . . . . ?
N005 C007 C00D C00F -179.1(4) . . . . ?
C008 C007 C00D C00F -0.5(7) . . . . ?
N005 C00B C00E C00H 0.2(7) . . . . ?
C00A C00B C00E C00H 178.9(4) . . . . ?
N006 C00D C00F C009 -1.1(6) . . . . ?
C007 C00D C00F C009 178.0(4) . . . . ?
C00C C009 C00F C00D 1.6(7) . . . . ?
C00D N006 C00G C00C 1.2(6) . . . . ?
Co01 N006 C00G C00C -176.4(3) . . . . ?
C009 C00C C00G N006 -0.7(7) . . . . ?
C007 C008 C00H C00E -1.0(7) . . . . ?
C00B C00E C00H C008 0.0(7) . . . . ?
